data_1567849
loop_
_publ_author_name
'Tilly, David P.'
'\<Zabka, Matej'
'Vitorica-Yrzebal, Inigo'
'Sparkes, Hazel Anne'
'Pridmore, Natalie E.'
'Clayden, Jonathan'

_publ_section_title
;
 Supramolecular interactions between ethylene-bridged oligoureas:
 nanorings and chains formed by cooperative positive allostery
;
_journal_name_full 'Chemical Science'
_journal_paper_doi 10.1039/D2SC04716K
_journal_year 2022
_chemical_formula_moiety 'C23 H26 F6 N4 O2'
_chemical_formula_sum 'C23 H26 F6 N4 O2'
_chemical_formula_weight 504.48
_chemical_melting_point 422
_space_group_crystal_system monoclinic
_space_group_IT_number 14
_space_group_name_Hall '-P 2yn'
_space_group_name_H-M_alt 'P 1 21/n 1'
_atom_sites_solution_hydrogens mixed
_atom_sites_solution_primary dual
_audit_creation_date 2019-09-09
_audit_creation_method
;
Olex2 1.2
(compiled 2018.05.29 svn.r3508 for OlexSys, GUI svn.r5506)
;
_audit_update_record
;
2022-07-13 deposited with the CCDC.	2022-10-25 downloaded from the CCDC.
;
_cell_angle_alpha 90
_cell_angle_beta 105.3610(10)
_cell_angle_gamma 90
_cell_formula_units_Z 12
_cell_length_a 18.0463(4)
_cell_length_b 21.9267(6)
_cell_length_c 18.6546(5)
_cell_measurement_reflns_used 8952
_cell_measurement_temperature 100(2)
_cell_measurement_theta_max 27.42
_cell_measurement_theta_min 2.32
_cell_volume 7117.8(3)
_computing_cell_refinement 'SAINT V8.38A (Bruker, 2016)'
_computing_data_reduction 'SAINT V8.38A (Bruker, 2016)'
_computing_molecular_graphics 'Olex2 (Dolomanov et al., 2009)'
_computing_publication_material 'Olex2 (Dolomanov et al., 2009)'
_computing_structure_refinement 'ShelXL (Sheldrick, 2015)'
_computing_structure_solution 'ShelXT (Sheldrick, 2015)'
_diffrn_ambient_temperature 100(2)
_diffrn_detector 'Bruker area detector'
_diffrn_detector_type 'CCD area detector'
_diffrn_measured_fraction_theta_full 1.000
_diffrn_measured_fraction_theta_max 0.998
_diffrn_measurement_device 'Bruker Apex II kappa CCDC area detector'
_diffrn_measurement_device_type 'Bruker Apex II kappa CCDC area detector'
_diffrn_measurement_method '\f and \w scans'
_diffrn_radiation_monochromator graphite
_diffrn_radiation_type MoK\a
_diffrn_radiation_wavelength 0.71073
_diffrn_reflns_av_R_equivalents 0.0684
_diffrn_reflns_av_unetI/netI 0.0646
_diffrn_reflns_Laue_measured_fraction_full 1.000
_diffrn_reflns_Laue_measured_fraction_max 0.998
_diffrn_reflns_limit_h_max 23
_diffrn_reflns_limit_h_min -23
_diffrn_reflns_limit_k_max 21
_diffrn_reflns_limit_k_min -28
_diffrn_reflns_limit_l_max 24
_diffrn_reflns_limit_l_min -21
_diffrn_reflns_number 64703
_diffrn_reflns_point_group_measured_fraction_full 1.000
_diffrn_reflns_point_group_measured_fraction_max 0.998
_diffrn_reflns_theta_full 25.242
_diffrn_reflns_theta_max 27.937
_diffrn_reflns_theta_min 1.464
_diffrn_source 'fine-focus sealed tube'
_diffrn_standards_number 0
_exptl_absorpt_coefficient_mu 0.124
_exptl_absorpt_correction_T_max 0.7456
_exptl_absorpt_correction_T_min 0.5524
_exptl_absorpt_correction_type multi-scan
_exptl_absorpt_process_details
'SADABS-2016/2 (Bruker,2016/2) was used for absorption correction. wR2(int) was 0.0851 before and 0.0588 after correction. The Ratio of minimum to maximum transmission is 0.7409. The \l/2 correction factor is Not present.'
_exptl_crystal_colour colourless
_exptl_crystal_colour_primary colourless
_exptl_crystal_density_diffrn 1.412
_exptl_crystal_description block
_exptl_crystal_F_000 3144
_exptl_crystal_recrystallization_method 'Re-crystallisation from solvent: acetonitrile'
_exptl_crystal_size_max 0.474
_exptl_crystal_size_mid 0.426
_exptl_crystal_size_min 0.26
_refine_diff_density_max 0.508
_refine_diff_density_min -0.364
_refine_diff_density_rms 0.059
_refine_ls_extinction_method none
_refine_ls_goodness_of_fit_ref 1.018
_refine_ls_hydrogen_treatment mixed
_refine_ls_matrix_type full
_refine_ls_number_parameters 1015
_refine_ls_number_reflns 17042
_refine_ls_number_restraints 70
_refine_ls_restrained_S_all 1.016
_refine_ls_R_factor_all 0.1034
_refine_ls_R_factor_gt 0.0533
_refine_ls_shift/su_max 0.001
_refine_ls_shift/su_mean 0.000
_refine_ls_structure_factor_coef Fsqd
_refine_ls_weighting_details 'w=1/[\s^2^(Fo^2^)+(0.0495P)^2^+4.5874P] where P=(Fo^2^+2Fc^2^)/3'
_refine_ls_weighting_scheme calc
_refine_ls_wR_factor_gt 0.1138
_refine_ls_wR_factor_ref 0.1395
_reflns_Friedel_coverage 0.000
_reflns_number_gt 10765
_reflns_number_total 17042
_reflns_threshold_expression 'I > 2\s(I)'
_cod_data_source_file d2sc04716k2.cif
_cod_data_source_block testm1_CCDC1
_cod_database_code 1567849
_shelx_shelxl_version_number 2017/1
_shelx_space_group_comment
;
The symmetry employed for this shelxl refinement is uniquely defined
by the following loop, which should always be used as a source of
symmetry information in preference to the above space-group names.
They are only intended as comments.
;
_olex2_refinement_description
;
1. Fixed Uiso
 At 1.2 times of:
  All C(H) groups, All C(H,H) groups, All N(H) groups
 At 1.5 times of:
  All C(H,H,H) groups
2. Restrained distances
 N10-C53 \\sim N10A-C53
 with sigma of 0.01
 N10A-C54A \\sim N10-C54
 with sigma of 0.01
 C55A-C54A \\sim C55-C54
 with sigma of 0.01
 N11-C55A \\sim N11-C55
 with sigma of 0.01
3. Uiso/Uaniso restraints and constraints
N10 \\sim C54 \\sim C55 \\sim C55A \\sim C54A \\sim N10A: within 2A with sigma
of 0.01 and sigma for terminal atoms of 0.02
4. Others
 Sof(C55A)=Sof(H55C)=Sof(H55D)=Sof(C54A)=Sof(H54C)=Sof(H54D)=Sof(N10A)=
 Sof(H10A)=1-FVAR(1)
 Sof(N10)=Sof(H10)=Sof(C54)=Sof(H54A)=Sof(H54B)=Sof(C55)=Sof(H55A)=Sof(H55B)=
 FVAR(1)
5.a Secondary CH2 refined with riding coordinates:
 C10(H10B,H10C), C11(H11A,H11B), C17(H17A,H17B), C32(H32A,H32B), C33(H33A,
 H33B), C39(H39A,H39B), C54(H54A,H54B), C55(H55A,H55B), C61(H61A,H61B),
 C55A(H55C,H55D), C54A(H54C,H54D)
5.b Aromatic/amide H refined with riding coordinates:
 C1(H1A), C3(H3), C5(H5), C19(H19), C20(H20), C21(H21), C22(H22), C23(H23),
 C24(H24), C26(H26), C28(H28), C41(H41), C42(H42), C43(H43), C44(H44), C45(H45),
  N10(H10), C46(H46), C48(H48), C50(H50), C63(H63), C64(H64), C65(H65),
 C66(H66), C67(H67), N10A(H10A)
5.c Idealised Me refined as rotating group:
 C14(H14A,H14B,H14C), C15(H15A,H15B,H15C), C16(H16A,H16B,H16C), C36(H36A,H36B,
 H36C), C37(H37A,H37B,H37C), C38(H38A,H38B,H38C), C58(H58A,H58B,H58C), C59(H59A,
 H59B,H59C), C60(H60A,H60B,H60C)
;
_olex2_submission_special_instructions 'No special instructions were received'

loop_
_space_group_symop_operation_xyz
'x, y, z'
'-x+1/2, y+1/2, -z+1/2'
'-x, -y, -z'
'x-1/2, -y-1/2, z-1/2'

loop_
_atom_site_label
_atom_site_type_symbol
_atom_site_fract_x
_atom_site_fract_y
_atom_site_fract_z
_atom_site_U_iso_or_equiv
_atom_site_adp_type
_atom_site_occupancy
_atom_site_site_symmetry_order
_atom_site_calc_flag
_atom_site_refinement_flags_posn
_atom_site_refinement_flags_adp
_atom_site_refinement_flags_occupancy
_atom_site_disorder_assembly
_atom_site_disorder_group
F1 F 0.17711(10) 0.39608(7) -0.35486(8) 0.0484(4) Uani 1 1 d . . . . .
F2 F 0.25832(11) 0.34559(7) -0.27143(8) 0.0553(5) Uani 1 1 d . . . . .
F3 F 0.29541(11) 0.39417(8) -0.35467(10) 0.0596(5) Uani 1 1 d . . . . .
F4 F 0.17915(9) 0.62289(7) -0.34476(8) 0.0407(4) Uani 1 1 d . . . . .
F5 F 0.29943(9) 0.64269(8) -0.30807(11) 0.0609(5) Uani 1 1 d . . . . .
F6 F 0.22603(12) 0.66433(7) -0.23952(9) 0.0577(5) Uani 1 1 d . . . . .
O1 O 0.39420(9) 0.59183(7) -0.04116(8) 0.0235(3) Uani 1 1 d . . . . .
O2 O 0.49722(9) 0.76526(6) 0.15016(8) 0.0233(3) Uani 1 1 d . . . . .
N1 N 0.35130(11) 0.49332(8) -0.06692(9) 0.0200(4) Uani 1 1 d . . . . .
N2 N 0.43051(11) 0.51918(8) 0.04721(10) 0.0227(4) Uani 1 1 d . . . . .
N3 N 0.47944(11) 0.66300(8) 0.15643(9) 0.0233(4) Uani 1 1 d . . . . .
N4 N 0.44247(11) 0.71292(8) 0.04339(10) 0.0208(4) Uani 1 1 d . . . . .
C1 C 0.29934(13) 0.44830(10) -0.18681(11) 0.0230(5) Uani 1 1 d . . . . .
H1A H 0.314325 0.409399 -0.165459 0.028 Uiso 1 1 calc R . . . .
C2 C 0.26282(13) 0.45318(10) -0.26192(12) 0.0249(5) Uani 1 1 d . . . . .
C3 C 0.24101(13) 0.50932(11) -0.29506(12) 0.0255(5) Uani 1 1 d . . . . .
H3 H 0.216669 0.512372 -0.346742 0.031 Uiso 1 1 calc R . . . .
C4 C 0.25576(13) 0.56076(10) -0.25057(12) 0.0223(5) Uani 1 1 d . . . . .
C5 C 0.29102(12) 0.55732(10) -0.17495(11) 0.0203(4) Uani 1 1 d . . . . .
H5 H 0.299437 0.593221 -0.145392 0.024 Uiso 1 1 calc R . . . .
C6 C 0.31410(12) 0.50040(10) -0.14260(11) 0.0198(4) Uani 1 1 d . . . . .
C7 C 0.24860(16) 0.39708(11) -0.31006(13) 0.0343(6) Uani 1 1 d . . . . .
C8 C 0.23909(14) 0.62227(11) -0.28530(13) 0.0297(5) Uani 1 1 d . . . . .
C9 C 0.39226(13) 0.53850(10) -0.02134(11) 0.0194(4) Uani 1 1 d . . . . .
C10 C 0.48029(13) 0.56271(10) 0.09628(12) 0.0244(5) Uani 1 1 d . . . . .
H10B H 0.511515 0.584752 0.068266 0.029 Uiso 1 1 calc R . . . .
H10C H 0.515846 0.540479 0.137536 0.029 Uiso 1 1 calc R . . . .
C11 C 0.43409(14) 0.60854(10) 0.12812(12) 0.0239(5) Uani 1 1 d . . . . .
H11A H 0.387738 0.620592 0.088923 0.029 Uiso 1 1 calc R . . . .
H11B H 0.417010 0.589150 0.168942 0.029 Uiso 1 1 calc R . . . .
C12 C 0.47368(13) 0.71662(10) 0.11737(11) 0.0206(5) Uani 1 1 d . . . . .
C13 C 0.41454(13) 0.76588(9) -0.00598(11) 0.0210(5) Uani 1 1 d . . . . .
C14 C 0.37944(15) 0.73927(10) -0.08323(12) 0.0285(5) Uani 1 1 d . . . . .
H14A H 0.418712 0.716261 -0.099361 0.043 Uiso 1 1 calc GR . . . .
H14B H 0.360173 0.772444 -0.118432 0.043 Uiso 1 1 calc GR . . . .
H14C H 0.336916 0.712026 -0.081430 0.043 Uiso 1 1 calc GR . . . .
C15 C 0.48037(14) 0.80861(10) -0.00912(12) 0.0272(5) Uani 1 1 d . . . . .
H15A H 0.504715 0.824077 0.040859 0.041 Uiso 1 1 calc GR . . . .
H15B H 0.460273 0.842872 -0.042313 0.041 Uiso 1 1 calc GR . . . .
H15C H 0.518386 0.786307 -0.027928 0.041 Uiso 1 1 calc GR . . . .
C16 C 0.35249(14) 0.79946(11) 0.02072(13) 0.0287(5) Uani 1 1 d . . . . .
H16A H 0.310102 0.771427 0.020356 0.043 Uiso 1 1 calc GR . . . .
H16B H 0.333227 0.833912 -0.012447 0.043 Uiso 1 1 calc GR . . . .
H16C H 0.374400 0.814555 0.071362 0.043 Uiso 1 1 calc GR . . . .
C17 C 0.51829(14) 0.66339(10) 0.23559(11) 0.0234(5) Uani 1 1 d . . . . .
H17A H 0.560997 0.693188 0.244729 0.028 Uiso 1 1 calc R . . . .
H17B H 0.540889 0.622606 0.249960 0.028 Uiso 1 1 calc R . . . .
C18 C 0.46632(14) 0.67935(10) 0.28455(12) 0.0253(5) Uani 1 1 d . . . . .
C19 C 0.39874(15) 0.71189(12) 0.25846(14) 0.0345(6) Uani 1 1 d . . . . .
H19 H 0.383516 0.724010 0.207772 0.041 Uiso 1 1 calc R . . . .
C20 C 0.35266(18) 0.72720(14) 0.30493(17) 0.0474(7) Uani 1 1 d . . . . .
H20 H 0.307052 0.750243 0.286153 0.057 Uiso 1 1 calc R . . . .
C21 C 0.37314(19) 0.70902(14) 0.37769(17) 0.0491(8) Uani 1 1 d . . . . .
H21 H 0.341740 0.719472 0.409452 0.059 Uiso 1 1 calc R . . . .
C22 C 0.43900(18) 0.67569(12) 0.40486(14) 0.0411(7) Uani 1 1 d . . . . .
H22 H 0.452366 0.662316 0.455089 0.049 Uiso 1 1 calc R . . . .
C23 C 0.48657(16) 0.66129(11) 0.35893(12) 0.0318(6) Uani 1 1 d . . . . .
H23 H 0.532772 0.639152 0.378468 0.038 Uiso 1 1 calc R . . . .
F7 F 0.27063(9) -0.12104(7) 0.26683(10) 0.0471(4) Uani 1 1 d . . . . .
F8 F 0.38740(9) -0.09211(6) 0.28992(8) 0.0392(4) Uani 1 1 d . . . . .
F9 F 0.33757(10) -0.14181(6) 0.19051(8) 0.0452(4) Uani 1 1 d . . . . .
F10 F 0.08883(9) 0.01679(10) 0.01945(9) 0.0576(5) Uani 1 1 d . . . . .
F11 F 0.16104(11) -0.04297(8) -0.02074(8) 0.0550(5) Uani 1 1 d . . . . .
F12 F 0.17146(10) 0.05312(8) -0.03090(8) 0.0512(5) Uani 1 1 d . . . . .
O3 O 0.31731(9) 0.18310(7) 0.13003(8) 0.0232(3) Uani 1 1 d . . . . .
O4 O 0.40101(9) 0.38653(6) 0.03029(8) 0.0209(3) Uani 1 1 d . . . . .
N5 N 0.31387(12) 0.12463(8) 0.23098(10) 0.0235(4) Uani 1 1 d . . . . .
N6 N 0.35498(11) 0.22398(8) 0.24551(10) 0.0223(4) Uani 1 1 d . . . . .
N7 N 0.44517(10) 0.33344(7) 0.13801(9) 0.0175(4) Uani 1 1 d . . . . .
N8 N 0.35053(10) 0.29227(8) 0.04081(9) 0.0179(4) Uani 1 1 d . . . . .
C01A C 0.29071(13) 0.06962(10) 0.19340(11) 0.0208(5) Uani 1 1 d . . . . .
C24 C 0.31896(13) 0.01514(10) 0.22879(11) 0.0202(4) Uani 1 1 d . . . . .
H24 H 0.354057 0.016115 0.276773 0.024 Uiso 1 1 calc R . . . .
C25 C 0.29629(13) -0.04035(10) 0.19459(12) 0.0210(5) Uani 1 1 d . . . . .
C26 C 0.24607(13) -0.04257(10) 0.12414(12) 0.0231(5) Uani 1 1 d . . . . .
H26 H 0.231273 -0.080633 0.100306 0.028 Uiso 1 1 calc R . . . .
C27 C 0.21784(13) 0.01128(10) 0.08908(12) 0.0227(5) Uani 1 1 d . . . . .
C28 C 0.23918(13) 0.06761(10) 0.12281(12) 0.0215(5) Uani 1 1 d . . . . .
H28 H 0.218914 0.104245 0.098077 0.026 Uiso 1 1 calc R . . . .
C29 C 0.32311(14) -0.09867(10) 0.23483(13) 0.0255(5) Uani 1 1 d . . . . .
C30 C 0.16047(14) 0.01002(11) 0.01426(13) 0.0287(5) Uani 1 1 d . . . . .
C31 C 0.32784(13) 0.17766(9) 0.19782(11) 0.0202(5) Uani 1 1 d . . . . .
C32 C 0.37056(13) 0.28314(9) 0.21719(11) 0.0206(5) Uani 1 1 d . . . . .
H32A H 0.379716 0.313480 0.257905 0.025 Uiso 1 1 calc R . . . .
H32B H 0.324992 0.296456 0.177858 0.025 Uiso 1 1 calc R . . . .
C33 C 0.44068(12) 0.28115(9) 0.18530(11) 0.0190(4) Uani 1 1 d . . . . .
H33A H 0.487934 0.279695 0.226908 0.023 Uiso 1 1 calc R . . . .
H33B H 0.438630 0.243266 0.155957 0.023 Uiso 1 1 calc R . . . .
C34 C 0.39846(12) 0.33969(9) 0.06712(11) 0.0174(4) Uani 1 1 d . . . . .
C35 C 0.29702(12) 0.28974(9) -0.03448(11) 0.0193(4) Uani 1 1 d . . . . .
C36 C 0.23770(13) 0.34074(10) -0.04418(13) 0.0271(5) Uani 1 1 d . . . . .
H36A H 0.208656 0.336293 -0.006918 0.041 Uiso 1 1 calc GR . . . .
H36B H 0.202411 0.338399 -0.094072 0.041 Uiso 1 1 calc GR . . . .
H36C H 0.263921 0.380292 -0.037780 0.041 Uiso 1 1 calc GR . . . .
C37 C 0.25612(13) 0.22803(10) -0.03909(12) 0.0240(5) Uani 1 1 d . . . . .
H37A H 0.294286 0.195177 -0.029924 0.036 Uiso 1 1 calc GR . . . .
H37B H 0.220881 0.223072 -0.088681 0.036 Uiso 1 1 calc GR . . . .
H37C H 0.227025 0.226401 -0.001601 0.036 Uiso 1 1 calc GR . . . .
C38 C 0.34147(14) 0.29151(10) -0.09336(11) 0.0254(5) Uani 1 1 d . . . . .
H38A H 0.372196 0.328923 -0.087606 0.038 Uiso 1 1 calc GR . . . .
H38B H 0.305322 0.290755 -0.142891 0.038 Uiso 1 1 calc GR . . . .
H38C H 0.375521 0.255988 -0.087465 0.038 Uiso 1 1 calc GR . . . .
C39 C 0.50362(12) 0.37988(9) 0.16636(11) 0.0194(4) Uani 1 1 d . . . . .
H39A H 0.516069 0.400248 0.123636 0.023 Uiso 1 1 calc R . . . .
H39B H 0.550914 0.359471 0.195647 0.023 Uiso 1 1 calc R . . . .
C40 C 0.48070(12) 0.42807(9) 0.21455(11) 0.0167(4) Uani 1 1 d . . . . .
C41 C 0.53812(13) 0.46133(9) 0.26400(11) 0.0197(4) Uani 1 1 d . . . . .
H41 H 0.590558 0.453591 0.266576 0.024 Uiso 1 1 calc R . . . .
C42 C 0.51941(13) 0.50546(9) 0.30931(11) 0.0221(5) Uani 1 1 d . . . . .
H42 H 0.558949 0.527823 0.342723 0.027 Uiso 1 1 calc R . . . .
C43 C 0.44299(14) 0.51710(10) 0.30602(12) 0.0236(5) Uani 1 1 d . . . . .
H43 H 0.430101 0.546890 0.337682 0.028 Uiso 1 1 calc R . . . .
C44 C 0.38563(14) 0.48501(9) 0.25628(12) 0.0222(5) Uani 1 1 d . . . . .
H44 H 0.333243 0.493289 0.253366 0.027 Uiso 1 1 calc R . . . .
C45 C 0.40429(12) 0.44077(9) 0.21062(11) 0.0187(4) Uani 1 1 d . . . . .
H45 H 0.364582 0.419089 0.176532 0.022 Uiso 1 1 calc R . . . .
F13 F 0.57533(9) -0.02365(10) 1.03469(8) 0.0626(6) Uani 1 1 d . . . . .
F14 F 0.66425(9) 0.02663(7) 1.00459(8) 0.0438(4) Uani 1 1 d . . . . .
F15 F 0.65853(8) -0.07014(7) 0.99295(8) 0.0390(4) Uani 1 1 d . . . . .
F16 F 0.45752(11) -0.16255(6) 0.78761(10) 0.0607(5) Uani 1 1 d . . . . .
F17 F 0.49859(11) -0.12356(8) 0.70018(11) 0.0640(5) Uani 1 1 d . . . . .
F18 F 0.38471(9) -0.10451(6) 0.70794(9) 0.0443(4) Uani 1 1 d . . . . .
O5 O 0.40095(11) 0.08987(7) 0.66385(8) 0.0369(5) Uani 1 1 d . . . . .
O6 O 0.32303(10) 0.15004(8) 0.38565(8) 0.0309(4) Uani 1 1 d . . . . .
N9 N 0.47110(11) 0.11075(8) 0.78280(10) 0.0207(4) Uani 1 1 d . . . . .
N10 N 0.42192(17) 0.18868(11) 0.70261(14) 0.0232(6) Uani 0.786(4) 1 d D U P A 1
H10 H 0.444127 0.214311 0.738101 0.028 Uiso 0.786(4) 1 calc R . P A 1
N11 N 0.35941(14) 0.20200(9) 0.49487(10) 0.0337(5) Uani 1 1 d D . . . .
N12 N 0.34493(13) 0.09718(9) 0.49515(11) 0.0295(5) Uani 1 1 d . . . . .
C019 C 0.49130(12) 0.05166(9) 0.80868(11) 0.0186(4) Uani 1 1 d . . . . .
C46 C 0.54206(13) 0.04443(10) 0.87912(11) 0.0205(5) Uani 1 1 d . . . . .
H46 H 0.561456 0.079353 0.908192 0.025 Uiso 1 1 calc R . . . .
C47 C 0.56432(13) -0.01326(10) 0.90690(11) 0.0215(5) Uani 1 1 d . . . . .
C48 C 0.53797(13) -0.06530(10) 0.86538(12) 0.0235(5) Uani 1 1 d . . . . .
H48 H 0.554310 -0.104786 0.883959 0.028 Uiso 1 1 calc R . . . .
C49 C 0.48707(13) -0.05755(10) 0.79599(12) 0.0238(5) Uani 1 1 d . . . . .
C50 C 0.46297(13) -0.00015(10) 0.76725(12) 0.0230(5) Uani 1 1 d . . . . .
H50 H 0.427463 0.003661 0.719731 0.028 Uiso 1 1 calc R . . . .
C51 C 0.61506(14) -0.02022(11) 0.98426(12) 0.0280(5) Uani 1 1 d . . . . .
C52 C 0.45724(15) -0.11173(11) 0.74837(15) 0.0341(6) Uani 1 1 d . . . . .
C53 C 0.43122(15) 0.12692(11) 0.71236(12) 0.0310(6) Uani 1 1 d D . . . .
C54 C 0.37428(17) 0.21045(13) 0.63189(14) 0.0232(7) Uani 0.786(4) 1 d D U P A 1
H54A H 0.362422 0.254175 0.636159 0.028 Uiso 0.786(4) 1 calc R . P A 1
H54B H 0.325174 0.187658 0.618797 0.028 Uiso 0.786(4) 1 calc R . P A 1
C55 C 0.41521(18) 0.20211(13) 0.57076(15) 0.0224(7) Uani 0.786(4) 1 d D U P A 1
H55A H 0.452773 0.235532 0.573663 0.027 Uiso 0.786(4) 1 calc R . P A 1
H55B H 0.443843 0.163100 0.578593 0.027 Uiso 0.786(4) 1 calc R . P A 1
C56 C 0.34136(14) 0.14901(11) 0.45481(12) 0.0277(5) Uani 1 1 d . . . . .
C57 C 0.34726(14) 0.03522(10) 0.46501(12) 0.0268(5) Uani 1 1 d . . . . .
C58 C 0.36056(17) -0.00835(11) 0.53074(14) 0.0354(6) Uani 1 1 d . . . . .
H58A H 0.409340 0.001614 0.566740 0.053 Uiso 1 1 calc GR . . . .
H58B H 0.362447 -0.050324 0.513260 0.053 Uiso 1 1 calc GR . . . .
H58C H 0.318459 -0.004388 0.554527 0.053 Uiso 1 1 calc GR . . . .
C59 C 0.41492(14) 0.03118(12) 0.43003(13) 0.0317(6) Uani 1 1 d . . . . .
H59A H 0.407989 0.061110 0.389778 0.048 Uiso 1 1 calc GR . . . .
H59B H 0.417161 -0.009898 0.410024 0.048 Uiso 1 1 calc GR . . . .
H59C H 0.462901 0.039756 0.467926 0.048 Uiso 1 1 calc GR . . . .
C60 C 0.27097(15) 0.01988(12) 0.40883(14) 0.0353(6) Uani 1 1 d . . . . .
H60A H 0.229264 0.021874 0.433366 0.053 Uiso 1 1 calc GR . . . .
H60B H 0.273619 -0.021336 0.389343 0.053 Uiso 1 1 calc GR . . . .
H60C H 0.261187 0.049277 0.367823 0.053 Uiso 1 1 calc GR . . . .
C61 C 0.34896(15) 0.25942(11) 0.45401(13) 0.0286(5) Uani 1 1 d . . . . .
H61A H 0.335020 0.291461 0.485489 0.034 Uiso 1 1 calc R . . . .
H61B H 0.305414 0.254949 0.409105 0.034 Uiso 1 1 calc R . . . .
C62 C 0.41874(13) 0.28023(10) 0.43050(11) 0.0231(5) Uani 1 1 d . . . . .
C63 C 0.47566(13) 0.24126(10) 0.42126(12) 0.0256(5) Uani 1 1 d . . . . .
H63 H 0.471728 0.198896 0.430281 0.031 Uiso 1 1 calc R . . . .
C64 C 0.53830(14) 0.26269(12) 0.39913(13) 0.0328(6) Uani 1 1 d . . . . .
H64 H 0.576773 0.235076 0.393094 0.039 Uiso 1 1 calc R . . . .
C65 C 0.54496(15) 0.32404(12) 0.38582(13) 0.0327(6) Uani 1 1 d . . . . .
H65 H 0.588074 0.338915 0.370967 0.039 Uiso 1 1 calc R . . . .
C66 C 0.48874(15) 0.36343(12) 0.39422(13) 0.0321(6) Uani 1 1 d . . . . .
H66 H 0.492861 0.405662 0.384571 0.039 Uiso 1 1 calc R . . . .
C67 C 0.42641(15) 0.34241(11) 0.41649(13) 0.0308(6) Uani 1 1 d . . . . .
H67 H 0.388219 0.370339 0.422413 0.037 Uiso 1 1 calc R . . . .
C55A C 0.3587(6) 0.2065(5) 0.5737(4) 0.028(2) Uani 0.214(4) 1 d D U P A 2
H55C H 0.326307 0.174550 0.587637 0.033 Uiso 0.214(4) 1 calc R . P A 2
H55D H 0.341996 0.247193 0.586118 0.033 Uiso 0.214(4) 1 calc R . P A 2
C54A C 0.4442(6) 0.1956(5) 0.6090(5) 0.023(2) Uani 0.214(4) 1 d D U P A 2
H54C H 0.462418 0.161897 0.582645 0.028 Uiso 0.214(4) 1 calc R . P A 2
H54D H 0.473451 0.232754 0.603805 0.028 Uiso 0.214(4) 1 calc R . P A 2
N10A N 0.4582(6) 0.1802(4) 0.6873(4) 0.0195(19) Uani 0.214(4) 1 d D U P A 2
H10A H 0.485015 0.205827 0.720449 0.023 Uiso 0.214(4) 1 calc R . P A 2
H2 H 0.4285(14) 0.4814(12) 0.0586(14) 0.030(7) Uiso 1 1 d . . . . .
H1 H 0.3589(15) 0.4558(12) -0.0486(14) 0.034(7) Uiso 1 1 d . . . . .
H9 H 0.4880(13) 0.1393(11) 0.8114(13) 0.020(6) Uiso 1 1 d . . . . .
H12 H 0.3606(17) 0.0989(13) 0.5454(17) 0.048(8) Uiso 1 1 d . . . . .
H4 H 0.4328(15) 0.6807(12) 0.0236(14) 0.027(7) Uiso 1 1 d . . . . .
H6 H 0.3646(16) 0.2187(12) 0.2900(16) 0.038(8) Uiso 1 1 d . . . . .
H5A H 0.3217(16) 0.1264(13) 0.2773(16) 0.042(8) Uiso 1 1 d . . . . .
H8 H 0.3490(15) 0.2617(12) 0.0704(14) 0.033(7) Uiso 1 1 d . . . . .

loop_
_atom_site_aniso_label
_atom_site_aniso_U_11
_atom_site_aniso_U_22
_atom_site_aniso_U_33
_atom_site_aniso_U_23
_atom_site_aniso_U_13
_atom_site_aniso_U_12
F1 0.0587(11) 0.0389(9) 0.0321(8) -0.0083(7) -0.0154(7) -0.0113(8)
F2 0.1044(15) 0.0219(8) 0.0235(7) -0.0027(6) -0.0111(8) -0.0039(8)
F3 0.0800(14) 0.0573(11) 0.0475(10) -0.0277(9) 0.0273(10) -0.0118(10)
F4 0.0389(9) 0.0383(8) 0.0339(8) 0.0114(7) -0.0096(7) 0.0052(7)
F5 0.0378(10) 0.0577(11) 0.0854(13) 0.0514(10) 0.0129(9) 0.0004(8)
F6 0.1029(15) 0.0256(8) 0.0350(9) 0.0045(7) 0.0013(9) 0.0190(9)
O1 0.0361(9) 0.0154(8) 0.0162(7) 0.0027(6) 0.0019(6) -0.0039(7)
O2 0.0372(9) 0.0150(7) 0.0168(7) -0.0008(6) 0.0056(7) -0.0058(7)
N1 0.0312(11) 0.0115(9) 0.0147(8) 0.0020(7) 0.0017(7) -0.0017(8)
N2 0.0375(12) 0.0109(9) 0.0159(9) 0.0010(7) 0.0008(8) -0.0029(8)
N3 0.0390(12) 0.0153(9) 0.0128(8) -0.0007(7) 0.0020(8) -0.0049(8)
N4 0.0349(11) 0.0119(9) 0.0137(8) 0.0001(7) 0.0032(8) -0.0018(8)
C1 0.0319(13) 0.0180(11) 0.0170(10) 0.0016(8) 0.0028(9) -0.0031(9)
C2 0.0307(13) 0.0250(12) 0.0162(10) -0.0015(9) 0.0012(9) -0.0062(10)
C3 0.0263(12) 0.0309(13) 0.0162(10) 0.0033(9) 0.0002(9) -0.0047(10)
C4 0.0229(12) 0.0229(11) 0.0194(10) 0.0036(9) 0.0029(9) -0.0023(9)
C5 0.0231(12) 0.0181(11) 0.0186(10) 0.0000(8) 0.0039(9) -0.0013(9)
C6 0.0223(11) 0.0219(11) 0.0148(10) 0.0025(8) 0.0040(8) -0.0027(9)
C7 0.0482(17) 0.0301(13) 0.0182(11) -0.0025(10) -0.0022(11) -0.0058(12)
C8 0.0304(14) 0.0296(13) 0.0245(12) 0.0069(10) -0.0007(10) -0.0005(10)
C9 0.0249(12) 0.0170(11) 0.0167(10) -0.0002(8) 0.0061(9) -0.0010(9)
C10 0.0323(13) 0.0181(11) 0.0196(11) 0.0008(9) 0.0011(9) -0.0014(9)
C11 0.0340(13) 0.0192(11) 0.0173(10) 0.0017(9) 0.0048(9) -0.0041(9)
C12 0.0283(12) 0.0177(11) 0.0158(10) 0.0003(8) 0.0059(9) -0.0013(9)
C13 0.0308(13) 0.0139(10) 0.0173(10) 0.0032(8) 0.0047(9) 0.0025(9)
C14 0.0443(15) 0.0195(11) 0.0174(10) 0.0024(9) 0.0004(10) 0.0046(10)
C15 0.0368(14) 0.0216(12) 0.0233(11) 0.0072(9) 0.0084(10) 0.0012(10)
C16 0.0350(14) 0.0244(12) 0.0274(12) 0.0007(10) 0.0095(10) 0.0033(10)
C17 0.0374(14) 0.0155(10) 0.0140(10) -0.0005(8) 0.0012(9) -0.0007(9)
C18 0.0428(15) 0.0150(10) 0.0173(10) -0.0023(8) 0.0064(10) -0.0104(10)
C19 0.0382(15) 0.0370(14) 0.0301(13) 0.0026(11) 0.0122(11) -0.0037(12)
C20 0.0431(18) 0.0503(18) 0.0550(18) -0.0025(15) 0.0238(15) -0.0050(14)
C21 0.057(2) 0.0523(19) 0.0479(17) -0.0138(15) 0.0310(16) -0.0224(16)
C22 0.068(2) 0.0382(15) 0.0200(12) -0.0090(11) 0.0173(13) -0.0303(15)
C23 0.0518(17) 0.0213(12) 0.0180(11) -0.0043(9) 0.0018(11) -0.0155(11)
F7 0.0456(10) 0.0344(9) 0.0704(11) 0.0258(8) 0.0314(9) 0.0043(7)
F8 0.0419(9) 0.0288(8) 0.0397(8) 0.0070(7) -0.0016(7) 0.0050(7)
F9 0.0760(12) 0.0234(8) 0.0366(8) -0.0042(6) 0.0154(8) 0.0126(8)
F10 0.0244(9) 0.1067(16) 0.0365(9) -0.0097(9) -0.0009(7) -0.0017(9)
F11 0.0726(12) 0.0432(10) 0.0326(8) -0.0178(7) -0.0155(8) 0.0056(9)
F12 0.0543(10) 0.0569(11) 0.0285(8) 0.0160(7) -0.0134(7) -0.0220(8)
O3 0.0354(9) 0.0188(8) 0.0139(7) 0.0013(6) 0.0041(6) -0.0046(7)
O4 0.0286(9) 0.0138(7) 0.0180(7) 0.0024(6) 0.0025(6) -0.0026(6)
N5 0.0384(12) 0.0179(9) 0.0125(9) 0.0002(7) 0.0036(8) -0.0047(8)
N6 0.0352(12) 0.0176(9) 0.0124(9) 0.0012(7) 0.0034(8) -0.0042(8)
N7 0.0223(10) 0.0124(8) 0.0160(8) 0.0002(7) 0.0021(7) -0.0026(7)
N8 0.0239(10) 0.0140(9) 0.0135(8) 0.0008(7) 0.0009(7) -0.0027(7)
C01A 0.0270(12) 0.0190(11) 0.0181(10) 0.0007(8) 0.0089(9) -0.0044(9)
C24 0.0250(12) 0.0205(11) 0.0158(10) 0.0021(8) 0.0064(9) -0.0008(9)
C25 0.0255(12) 0.0191(11) 0.0208(10) 0.0002(9) 0.0103(9) -0.0005(9)
C26 0.0273(12) 0.0210(11) 0.0234(11) -0.0047(9) 0.0112(9) -0.0046(9)
C27 0.0231(12) 0.0251(12) 0.0193(10) -0.0005(9) 0.0048(9) -0.0044(9)
C28 0.0249(12) 0.0188(11) 0.0207(10) 0.0021(9) 0.0059(9) -0.0005(9)
C29 0.0321(13) 0.0194(11) 0.0274(12) -0.0002(9) 0.0119(10) -0.0003(10)
C30 0.0287(13) 0.0302(13) 0.0243(12) -0.0017(10) 0.0023(10) -0.0048(10)
C31 0.0250(12) 0.0180(11) 0.0161(10) 0.0021(8) 0.0029(9) -0.0007(9)
C32 0.0304(13) 0.0138(10) 0.0163(10) 0.0002(8) 0.0039(9) -0.0014(9)
C33 0.0227(11) 0.0158(10) 0.0157(10) 0.0011(8) 0.0000(8) 0.0007(9)
C34 0.0212(11) 0.0148(10) 0.0157(10) -0.0022(8) 0.0042(8) 0.0017(8)
C35 0.0245(12) 0.0171(10) 0.0130(9) -0.0006(8) -0.0008(8) -0.0012(9)
C36 0.0257(13) 0.0218(12) 0.0292(12) 0.0007(10) -0.0010(10) 0.0021(10)
C37 0.0303(13) 0.0213(11) 0.0169(10) -0.0016(9) 0.0002(9) -0.0047(9)
C38 0.0358(14) 0.0234(12) 0.0156(10) 0.0005(9) 0.0046(9) -0.0006(10)
C39 0.0206(11) 0.0178(10) 0.0178(10) -0.0015(8) 0.0017(8) -0.0028(9)
C40 0.0227(11) 0.0125(10) 0.0142(9) 0.0030(8) 0.0037(8) -0.0035(8)
C41 0.0227(11) 0.0176(10) 0.0172(10) 0.0033(8) 0.0025(8) -0.0019(9)
C42 0.0329(13) 0.0144(10) 0.0159(10) 0.0012(8) 0.0008(9) -0.0053(9)
C43 0.0387(14) 0.0127(10) 0.0218(11) 0.0016(8) 0.0124(10) -0.0003(9)
C44 0.0277(12) 0.0163(11) 0.0247(11) 0.0036(9) 0.0108(9) 0.0008(9)
C45 0.0216(11) 0.0132(10) 0.0195(10) 0.0014(8) 0.0024(8) -0.0031(8)
F13 0.0396(10) 0.1296(18) 0.0230(8) 0.0261(9) 0.0159(7) 0.0280(10)
F14 0.0535(10) 0.0414(9) 0.0246(7) -0.0021(7) -0.0103(7) -0.0013(8)
F15 0.0382(9) 0.0423(9) 0.0303(8) 0.0094(7) -0.0019(6) 0.0128(7)
F16 0.0748(13) 0.0154(7) 0.0685(12) 0.0070(7) -0.0218(10) -0.0018(8)
F17 0.0614(12) 0.0584(12) 0.0756(13) -0.0433(10) 0.0240(10) -0.0092(9)
F18 0.0394(9) 0.0226(7) 0.0540(9) -0.0077(7) -0.0171(7) 0.0009(6)
O5 0.0602(12) 0.0211(8) 0.0193(8) 0.0018(7) -0.0073(8) -0.0144(8)
O6 0.0387(10) 0.0339(9) 0.0175(8) -0.0006(7) 0.0030(7) -0.0055(8)
N9 0.0295(11) 0.0148(9) 0.0145(8) -0.0028(7) 0.0002(8) -0.0032(8)
N10 0.0353(17) 0.0157(12) 0.0150(12) -0.0022(9) 0.0002(12) -0.0015(11)
N11 0.0599(15) 0.0231(10) 0.0173(9) 0.0010(8) 0.0090(10) -0.0109(10)
N12 0.0451(13) 0.0251(11) 0.0176(9) -0.0037(8) 0.0071(9) -0.0102(9)
C019 0.0212(11) 0.0173(10) 0.0180(10) 0.0006(8) 0.0065(8) 0.0004(8)
C46 0.0245(12) 0.0219(11) 0.0155(10) -0.0026(8) 0.0060(9) -0.0031(9)
C47 0.0215(11) 0.0260(12) 0.0180(10) 0.0040(9) 0.0069(9) 0.0021(9)
C48 0.0267(12) 0.0189(11) 0.0249(11) 0.0070(9) 0.0068(9) 0.0035(9)
C49 0.0239(12) 0.0175(11) 0.0275(12) -0.0004(9) 0.0027(9) 0.0009(9)
C50 0.0242(12) 0.0206(11) 0.0205(10) -0.0001(9) -0.0003(9) 0.0030(9)
C51 0.0309(13) 0.0352(14) 0.0178(11) 0.0053(10) 0.0062(10) 0.0051(11)
C52 0.0347(15) 0.0180(12) 0.0416(14) -0.0010(11) -0.0039(12) 0.0030(10)
C53 0.0447(15) 0.0208(12) 0.0203(11) 0.0041(9) -0.0038(10) -0.0088(11)
C54 0.0338(16) 0.0158(13) 0.0168(13) 0.0005(10) 0.0010(11) -0.0010(11)
C55 0.0288(18) 0.0191(14) 0.0169(14) -0.0007(12) 0.0021(13) -0.0062(13)
C56 0.0342(14) 0.0280(13) 0.0201(11) 0.0006(10) 0.0058(10) -0.0049(10)
C57 0.0342(14) 0.0228(12) 0.0231(11) -0.0060(9) 0.0070(10) -0.0072(10)
C58 0.0519(17) 0.0233(12) 0.0308(13) -0.0031(10) 0.0103(12) -0.0099(12)
C59 0.0310(14) 0.0374(14) 0.0238(12) -0.0006(10) 0.0022(10) -0.0037(11)
C60 0.0332(14) 0.0348(14) 0.0361(14) -0.0109(11) 0.0060(11) -0.0121(11)
C61 0.0398(15) 0.0245(12) 0.0230(11) 0.0021(9) 0.0107(10) -0.0019(11)
C62 0.0310(13) 0.0231(11) 0.0133(10) 0.0027(9) 0.0023(9) 0.0026(10)
C63 0.0291(13) 0.0202(11) 0.0232(11) -0.0004(9) -0.0008(10) 0.0006(10)
C64 0.0270(14) 0.0373(14) 0.0311(13) -0.0094(11) 0.0025(10) 0.0014(11)
C65 0.0304(14) 0.0428(15) 0.0230(12) 0.0002(11) 0.0040(10) -0.0048(12)
C66 0.0375(15) 0.0289(13) 0.0280(12) 0.0121(10) 0.0052(11) -0.0003(11)
C67 0.0341(14) 0.0270(13) 0.0324(13) 0.0084(10) 0.0108(11) 0.0083(11)
C55A 0.040(5) 0.020(4) 0.022(4) -0.002(4) 0.007(4) -0.002(4)
C54A 0.033(4) 0.017(3) 0.016(4) 0.004(3) 0.001(3) -0.005(3)
N10A 0.030(4) 0.015(4) 0.012(3) -0.006(3) 0.003(3) -0.001(3)

loop_
_atom_type_symbol
_atom_type_description
_atom_type_scat_dispersion_real
_atom_type_scat_dispersion_imag
_atom_type_scat_source
C C 0.0033 0.0016 'International Tables Vol C Tables 4.2.6.8 and 6.1.1.4'
H H 0.0000 0.0000 'International Tables Vol C Tables 4.2.6.8 and 6.1.1.4'
F F 0.0171 0.0103 'International Tables Vol C Tables 4.2.6.8 and 6.1.1.4'
N N 0.0061 0.0033 'International Tables Vol C Tables 4.2.6.8 and 6.1.1.4'
O O 0.0106 0.0060 'International Tables Vol C Tables 4.2.6.8 and 6.1.1.4'

loop_
_geom_angle_atom_site_label_1
_geom_angle_atom_site_label_2
_geom_angle_atom_site_label_3
_geom_angle
_geom_angle_site_symmetry_1
_geom_angle_site_symmetry_3
_geom_angle_publ_flag
C6 N1 H1 118.3(17) . . ?
C9 N1 C6 125.06(18) . . ?
C9 N1 H1 115.1(17) . . ?
C9 N2 C10 117.72(18) . . ?
C9 N2 H2 119.5(17) . . ?
C10 N2 H2 122.4(17) . . ?
C12 N3 C11 123.39(17) . . ?
C12 N3 C17 118.76(17) . . ?
C17 N3 C11 116.30(17) . . ?
C12 N4 C13 124.68(18) . . ?
C12 N4 H4 120.7(18) . . ?
C13 N4 H4 114.2(18) . . ?
C2 C1 H1A 120.0 . . ?
C2 C1 C6 120.1(2) . . ?
C6 C1 H1A 120.0 . . ?
C1 C2 C3 121.5(2) . . ?
C1 C2 C7 120.1(2) . . ?
C3 C2 C7 118.44(19) . . ?
C2 C3 H3 121.0 . . ?
C4 C3 C2 118.0(2) . . ?
C4 C3 H3 121.0 . . ?
C3 C4 C5 121.9(2) . . ?
C3 C4 C8 119.46(19) . . ?
C5 C4 C8 118.4(2) . . ?
C4 C5 H5 120.3 . . ?
C4 C5 C6 119.4(2) . . ?
C6 C5 H5 120.3 . . ?
C1 C6 N1 118.10(19) . . ?
C1 C6 C5 119.16(19) . . ?
C5 C6 N1 122.74(19) . . ?
F1 C7 C2 111.7(2) . . ?
F2 C7 F1 107.0(2) . . ?
F2 C7 F3 106.5(2) . . ?
F2 C7 C2 113.25(19) . . ?
F3 C7 F1 105.93(19) . . ?
F3 C7 C2 112.0(2) . . ?
F4 C8 F5 106.32(19) . . ?
F4 C8 C4 113.4(2) . . ?
F5 C8 C4 110.5(2) . . ?
F6 C8 F4 106.7(2) . . ?
F6 C8 F5 105.7(2) . . ?
F6 C8 C4 113.63(19) . . ?
O1 C9 N1 123.28(19) . . ?
O1 C9 N2 122.33(19) . . ?
N2 C9 N1 114.39(18) . . ?
N2 C10 H10B 109.3 . . ?
N2 C10 H10C 109.3 . . ?
N2 C10 C11 111.55(19) . . ?
H10B C10 H10C 108.0 . . ?
C11 C10 H10B 109.3 . . ?
C11 C10 H10C 109.3 . . ?
N3 C11 C10 111.54(19) . . ?
N3 C11 H11A 109.3 . . ?
N3 C11 H11B 109.3 . . ?
C10 C11 H11A 109.3 . . ?
C10 C11 H11B 109.3 . . ?
H11A C11 H11B 108.0 . . ?
O2 C12 N3 120.29(18) . . ?
O2 C12 N4 123.33(19) . . ?
N4 C12 N3 116.38(18) . . ?
N4 C13 C14 105.90(17) . . ?
N4 C13 C15 111.36(18) . . ?
N4 C13 C16 109.38(17) . . ?
C14 C13 C16 109.55(19) . . ?
C15 C13 C14 109.31(18) . . ?
C15 C13 C16 111.19(18) . . ?
C13 C14 H14A 109.5 . . ?
C13 C14 H14B 109.5 . . ?
C13 C14 H14C 109.5 . . ?
H14A C14 H14B 109.5 . . ?
H14A C14 H14C 109.5 . . ?
H14B C14 H14C 109.5 . . ?
C13 C15 H15A 109.5 . . ?
C13 C15 H15B 109.5 . . ?
C13 C15 H15C 109.5 . . ?
H15A C15 H15B 109.5 . . ?
H15A C15 H15C 109.5 . . ?
H15B C15 H15C 109.5 . . ?
C13 C16 H16A 109.5 . . ?
C13 C16 H16B 109.5 . . ?
C13 C16 H16C 109.5 . . ?
H16A C16 H16B 109.5 . . ?
H16A C16 H16C 109.5 . . ?
H16B C16 H16C 109.5 . . ?
N3 C17 H17A 108.8 . . ?
N3 C17 H17B 108.8 . . ?
N3 C17 C18 113.84(19) . . ?
H17A C17 H17B 107.7 . . ?
C18 C17 H17A 108.8 . . ?
C18 C17 H17B 108.8 . . ?
C19 C18 C17 122.4(2) . . ?
C19 C18 C23 118.0(2) . . ?
C23 C18 C17 119.6(2) . . ?
C18 C19 H19 119.3 . . ?
C18 C19 C20 121.4(2) . . ?
C20 C19 H19 119.3 . . ?
C19 C20 H20 120.0 . . ?
C21 C20 C19 119.9(3) . . ?
C21 C20 H20 120.0 . . ?
C20 C21 H21 120.0 . . ?
C20 C21 C22 120.1(3) . . ?
C22 C21 H21 120.0 . . ?
C21 C22 H22 119.8 . . ?
C21 C22 C23 120.4(2) . . ?
C23 C22 H22 119.8 . . ?
C18 C23 C22 120.2(3) . . ?
C18 C23 H23 119.9 . . ?
C22 C23 H23 119.9 . . ?
C01A N5 H5A 120(2) . . ?
C31 N5 C01A 124.75(18) . . ?
C31 N5 H5A 115(2) . . ?
C31 N6 C32 120.07(18) . . ?
C31 N6 H6 121(2) . . ?
C32 N6 H6 119(2) . . ?
C34 N7 C33 122.75(17) . . ?
C34 N7 C39 118.63(17) . . ?
C39 N7 C33 118.58(16) . . ?
C34 N8 C35 124.38(17) . . ?
C34 N8 H8 118.8(17) . . ?
C35 N8 H8 116.7(17) . . ?
C24 C01A N5 118.50(19) . . ?
C24 C01A C28 119.2(2) . . ?
C28 C01A N5 122.3(2) . . ?
C01A C24 H24 119.7 . . ?
C25 C24 C01A 120.6(2) . . ?
C25 C24 H24 119.7 . . ?
C24 C25 C26 120.5(2) . . ?
C24 C25 C29 120.20(19) . . ?
C26 C25 C29 119.3(2) . . ?
C25 C26 H26 120.5 . . ?
C27 C26 C25 119.1(2) . . ?
C27 C26 H26 120.5 . . ?
C26 C27 C28 121.4(2) . . ?
C26 C27 C30 120.1(2) . . ?
C28 C27 C30 118.4(2) . . ?
C01A C28 H28 120.4 . . ?
C27 C28 C01A 119.3(2) . . ?
C27 C28 H28 120.4 . . ?
F7 C29 C25 111.32(19) . . ?
F8 C29 F7 105.58(18) . . ?
F8 C29 C25 113.12(18) . . ?
F9 C29 F7 107.19(19) . . ?
F9 C29 F8 106.35(19) . . ?
F9 C29 C25 112.79(19) . . ?
F10 C30 F11 105.5(2) . . ?
F10 C30 C27 112.0(2) . . ?
F11 C30 C27 112.2(2) . . ?
F12 C30 F10 106.3(2) . . ?
F12 C30 F11 106.9(2) . . ?
F12 C30 C27 113.46(19) . . ?
O3 C31 N5 123.20(19) . . ?
O3 C31 N6 122.13(19) . . ?
N6 C31 N5 114.67(18) . . ?
N6 C32 H32A 109.2 . . ?
N6 C32 H32B 109.2 . . ?
N6 C32 C33 111.93(18) . . ?
H32A C32 H32B 107.9 . . ?
C33 C32 H32A 109.2 . . ?
C33 C32 H32B 109.2 . . ?
N7 C33 C32 113.24(17) . . ?
N7 C33 H33A 108.9 . . ?
N7 C33 H33B 108.9 . . ?
C32 C33 H33A 108.9 . . ?
C32 C33 H33B 108.9 . . ?
H33A C33 H33B 107.7 . . ?
O4 C34 N7 120.74(18) . . ?
O4 C34 N8 123.08(18) . . ?
N8 C34 N7 116.18(18) . . ?
N8 C35 C36 110.25(17) . . ?
N8 C35 C37 105.66(16) . . ?
N8 C35 C38 110.34(18) . . ?
C36 C35 C37 109.15(19) . . ?
C38 C35 C36 112.52(18) . . ?
C38 C35 C37 108.67(18) . . ?
C35 C36 H36A 109.5 . . ?
C35 C36 H36B 109.5 . . ?
C35 C36 H36C 109.5 . . ?
H36A C36 H36B 109.5 . . ?
H36A C36 H36C 109.5 . . ?
H36B C36 H36C 109.5 . . ?
C35 C37 H37A 109.5 . . ?
C35 C37 H37B 109.5 . . ?
C35 C37 H37C 109.5 . . ?
H37A C37 H37B 109.5 . . ?
H37A C37 H37C 109.5 . . ?
H37B C37 H37C 109.5 . . ?
C35 C38 H38A 109.5 . . ?
C35 C38 H38B 109.5 . . ?
C35 C38 H38C 109.5 . . ?
H38A C38 H38B 109.5 . . ?
H38A C38 H38C 109.5 . . ?
H38B C38 H38C 109.5 . . ?
N7 C39 H39A 108.6 . . ?
N7 C39 H39B 108.6 . . ?
N7 C39 C40 114.63(18) . . ?
H39A C39 H39B 107.6 . . ?
C40 C39 H39A 108.6 . . ?
C40 C39 H39B 108.6 . . ?
C41 C40 C39 119.02(19) . . ?
C45 C40 C39 122.13(18) . . ?
C45 C40 C41 118.85(19) . . ?
C40 C41 H41 119.7 . . ?
C42 C41 C40 120.7(2) . . ?
C42 C41 H41 119.7 . . ?
C41 C42 H42 119.9 . . ?
C41 C42 C43 120.1(2) . . ?
C43 C42 H42 119.9 . . ?
C42 C43 H43 120.2 . . ?
C44 C43 C42 119.6(2) . . ?
C44 C43 H43 120.2 . . ?
C43 C44 H44 119.8 . . ?
C43 C44 C45 120.4(2) . . ?
C45 C44 H44 119.8 . . ?
C40 C45 C44 120.4(2) . . ?
C40 C45 H45 119.8 . . ?
C44 C45 H45 119.8 . . ?
C019 N9 H9 117.5(16) . . ?
C53 N9 C019 126.54(19) . . ?
C53 N9 H9 115.7(16) . . ?
C53 N10 H10 121.0 . . ?
C53 N10 C54 117.9(2) . . ?
C54 N10 H10 121.0 . . ?
C56 N11 C55 121.1(2) . . ?
C56 N11 C61 117.84(19) . . ?
C56 N11 C55A 122.3(5) . . ?
C61 N11 C55 116.9(2) . . ?
C61 N11 C55A 115.4(5) . . ?
C56 N12 C57 124.24(19) . . ?
C56 N12 H12 119.7(19) . . ?
C57 N12 H12 113.6(19) . . ?
N9 C019 C46 118.44(19) . . ?
C50 C019 N9 122.75(19) . . ?
C50 C019 C46 118.81(19) . . ?
C019 C46 H46 119.7 . . ?
C47 C46 C019 120.5(2) . . ?
C47 C46 H46 119.7 . . ?
C46 C47 C48 121.23(19) . . ?
C46 C47 C51 119.7(2) . . ?
C48 C47 C51 119.0(2) . . ?
C47 C48 H48 121.2 . . ?
C49 C48 C47 117.7(2) . . ?
C49 C48 H48 121.2 . . ?
C48 C49 C50 122.2(2) . . ?
C48 C49 C52 120.2(2) . . ?
C50 C49 C52 117.6(2) . . ?
C019 C50 H50 120.2 . . ?
C49 C50 C019 119.5(2) . . ?
C49 C50 H50 120.2 . . ?
F13 C51 F14 106.5(2) . . ?
F13 C51 F15 106.18(19) . . ?
F13 C51 C47 112.4(2) . . ?
F14 C51 C47 112.53(19) . . ?
F15 C51 F14 105.66(19) . . ?
F15 C51 C47 113.03(19) . . ?
F16 C52 F17 106.6(2) . . ?
F16 C52 F18 105.6(2) . . ?
F16 C52 C49 112.9(2) . . ?
F17 C52 C49 112.1(2) . . ?
F18 C52 F17 106.3(2) . . ?
F18 C52 C49 112.71(19) . . ?
O5 C53 N9 123.6(2) . . ?
O5 C53 N10 122.6(2) . . ?
O5 C53 N10A 115.6(4) . . ?
N9 C53 N10 113.5(2) . . ?
N9 C53 N10A 113.5(4) . . ?
N10 C54 H54A 109.5 . . ?
N10 C54 H54B 109.5 . . ?
N10 C54 C55 110.6(3) . . ?
H54A C54 H54B 108.1 . . ?
C55 C54 H54A 109.5 . . ?
C55 C54 H54B 109.5 . . ?
N11 C55 C54 111.6(2) . . ?
N11 C55 H55A 109.3 . . ?
N11 C55 H55B 109.3 . . ?
C54 C55 H55A 109.3 . . ?
C54 C55 H55B 109.3 . . ?
H55A C55 H55B 108.0 . . ?
O6 C56 N11 120.6(2) . . ?
O6 C56 N12 123.5(2) . . ?
N12 C56 N11 115.97(19) . . ?
N12 C57 C58 106.57(18) . . ?
N12 C57 C59 108.79(19) . . ?
N12 C57 C60 110.6(2) . . ?
C58 C57 C59 109.5(2) . . ?
C58 C57 C60 109.6(2) . . ?
C60 C57 C59 111.69(19) . . ?
C57 C58 H58A 109.5 . . ?
C57 C58 H58B 109.5 . . ?
C57 C58 H58C 109.5 . . ?
H58A C58 H58B 109.5 . . ?
H58A C58 H58C 109.5 . . ?
H58B C58 H58C 109.5 . . ?
C57 C59 H59A 109.5 . . ?
C57 C59 H59B 109.5 . . ?
C57 C59 H59C 109.5 . . ?
H59A C59 H59B 109.5 . . ?
H59A C59 H59C 109.5 . . ?
H59B C59 H59C 109.5 . . ?
C57 C60 H60A 109.5 . . ?
C57 C60 H60B 109.5 . . ?
C57 C60 H60C 109.5 . . ?
H60A C60 H60B 109.5 . . ?
H60A C60 H60C 109.5 . . ?
H60B C60 H60C 109.5 . . ?
N11 C61 H61A 108.7 . . ?
N11 C61 H61B 108.7 . . ?
N11 C61 C62 114.2(2) . . ?
H61A C61 H61B 107.6 . . ?
C62 C61 H61A 108.7 . . ?
C62 C61 H61B 108.7 . . ?
C63 C62 C61 123.7(2) . . ?
C63 C62 C67 117.7(2) . . ?
C67 C62 C61 118.6(2) . . ?
C62 C63 H63 119.3 . . ?
C62 C63 C64 121.3(2) . . ?
C64 C63 H63 119.3 . . ?
C63 C64 H64 119.9 . . ?
C65 C64 C63 120.1(2) . . ?
C65 C64 H64 119.9 . . ?
C64 C65 H65 120.3 . . ?
C66 C65 C64 119.4(2) . . ?
C66 C65 H65 120.3 . . ?
C65 C66 H66 119.6 . . ?
C65 C66 C67 120.7(2) . . ?
C67 C66 H66 119.6 . . ?
C62 C67 H67 119.7 . . ?
C66 C67 C62 120.7(2) . . ?
C66 C67 H67 119.7 . . ?
N11 C55A H55C 112.1 . . ?
N11 C55A H55D 112.1 . . ?
N11 C55A C54A 98.3(6) . . ?
H55C C55A H55D 109.7 . . ?
C54A C55A H55C 112.1 . . ?
C54A C55A H55D 112.1 . . ?
C55A C54A H54C 109.5 . . ?
C55A C54A H54D 109.5 . . ?
H54C C54A H54D 108.1 . . ?
N10A C54A C55A 110.9(8) . . ?
N10A C54A H54C 109.5 . . ?
N10A C54A H54D 109.5 . . ?
C53 N10A C54A 123.3(7) . . ?
C53 N10A H10A 118.4 . . ?
C54A N10A H10A 118.4 . . ?

loop_
_geom_bond_atom_site_label_1
_geom_bond_atom_site_label_2
_geom_bond_distance
_geom_bond_site_symmetry_2
_geom_bond_publ_flag
F1 C7 1.339(3) . ?
F2 C7 1.326(3) . ?
F3 C7 1.335(3) . ?
F4 C8 1.329(3) . ?
F5 C8 1.346(3) . ?
F6 C8 1.320(3) . ?
O1 C9 1.230(2) . ?
O2 C12 1.247(2) . ?
N1 C6 1.402(3) . ?
N1 C9 1.385(3) . ?
N1 H1 0.89(3) . ?
N2 C9 1.350(3) . ?
N2 C10 1.456(3) . ?
N2 H2 0.86(3) . ?
N3 C11 1.465(3) . ?
N3 C12 1.373(3) . ?
N3 C17 1.457(3) . ?
N4 C12 1.348(3) . ?
N4 C13 1.485(3) . ?
N4 H4 0.79(3) . ?
C1 H1A 0.9500 . ?
C1 C2 1.385(3) . ?
C1 C6 1.393(3) . ?
C2 C3 1.387(3) . ?
C2 C7 1.504(3) . ?
C3 H3 0.9500 . ?
C3 C4 1.384(3) . ?
C4 C5 1.387(3) . ?
C4 C8 1.492(3) . ?
C5 H5 0.9500 . ?
C5 C6 1.401(3) . ?
C10 H10B 0.9900 . ?
C10 H10C 0.9900 . ?
C10 C11 1.523(3) . ?
C11 H11A 0.9900 . ?
C11 H11B 0.9900 . ?
C13 C14 1.528(3) . ?
C13 C15 1.526(3) . ?
C13 C16 1.530(3) . ?
C14 H14A 0.9800 . ?
C14 H14B 0.9800 . ?
C14 H14C 0.9800 . ?
C15 H15A 0.9800 . ?
C15 H15B 0.9800 . ?
C15 H15C 0.9800 . ?
C16 H16A 0.9800 . ?
C16 H16B 0.9800 . ?
C16 H16C 0.9800 . ?
C17 H17A 0.9900 . ?
C17 H17B 0.9900 . ?
C17 C18 1.513(3) . ?
C18 C19 1.385(4) . ?
C18 C23 1.395(3) . ?
C19 H19 0.9500 . ?
C19 C20 1.392(4) . ?
C20 H20 0.9500 . ?
C20 C21 1.368(4) . ?
C21 H21 0.9500 . ?
C21 C22 1.373(4) . ?
C22 H22 0.9500 . ?
C22 C23 1.400(4) . ?
C23 H23 0.9500 . ?
F7 C29 1.339(3) . ?
F8 C29 1.338(3) . ?
F9 C29 1.327(3) . ?
F10 C30 1.330(3) . ?
F11 C30 1.334(3) . ?
F12 C30 1.316(3) . ?
O3 C31 1.234(2) . ?
O4 C34 1.243(2) . ?
N5 C01A 1.402(3) . ?
N5 C31 1.371(3) . ?
N5 H5A 0.84(3) . ?
N6 C31 1.354(3) . ?
N6 C32 1.456(3) . ?
N6 H6 0.81(3) . ?
N7 C33 1.462(3) . ?
N7 C34 1.374(3) . ?
N7 C39 1.461(3) . ?
N8 C34 1.358(3) . ?
N8 C35 1.480(2) . ?
N8 H8 0.87(3) . ?
C01A C24 1.394(3) . ?
C01A C28 1.397(3) . ?
C24 H24 0.9500 . ?
C24 C25 1.384(3) . ?
C25 C26 1.386(3) . ?
C25 C29 1.497(3) . ?
C26 H26 0.9500 . ?
C26 C27 1.380(3) . ?
C27 C28 1.393(3) . ?
C27 C30 1.502(3) . ?
C28 H28 0.9500 . ?
C32 H32A 0.9900 . ?
C32 H32B 0.9900 . ?
C32 C33 1.535(3) . ?
C33 H33A 0.9900 . ?
C33 H33B 0.9900 . ?
C35 C36 1.525(3) . ?
C35 C37 1.533(3) . ?
C35 C38 1.523(3) . ?
C36 H36A 0.9800 . ?
C36 H36B 0.9800 . ?
C36 H36C 0.9800 . ?
C37 H37A 0.9800 . ?
C37 H37B 0.9800 . ?
C37 H37C 0.9800 . ?
C38 H38A 0.9800 . ?
C38 H38B 0.9800 . ?
C38 H38C 0.9800 . ?
C39 H39A 0.9900 . ?
C39 H39B 0.9900 . ?
C39 C40 1.514(3) . ?
C40 C41 1.397(3) . ?
C40 C45 1.389(3) . ?
C41 H41 0.9500 . ?
C41 C42 1.384(3) . ?
C42 H42 0.9500 . ?
C42 C43 1.388(3) . ?
C43 H43 0.9500 . ?
C43 C44 1.385(3) . ?
C44 H44 0.9500 . ?
C44 C45 1.390(3) . ?
C45 H45 0.9500 . ?
F13 C51 1.327(3) . ?
F14 C51 1.345(3) . ?
F15 C51 1.331(3) . ?
F16 C52 1.333(3) . ?
F17 C52 1.337(3) . ?
F18 C52 1.336(3) . ?
O5 C53 1.231(3) . ?
O6 C56 1.244(3) . ?
N9 C019 1.397(3) . ?
N9 C53 1.367(3) . ?
N9 H9 0.83(2) . ?
N10 H10 0.8800 . ?
N10 C53 1.371(3) . ?
N10 C54 1.451(3) . ?
N11 C55 1.504(3) . ?
N11 C56 1.373(3) . ?
N11 C61 1.458(3) . ?
N11 C55A 1.477(8) . ?
N12 C56 1.355(3) . ?
N12 C57 1.475(3) . ?
N12 H12 0.90(3) . ?
C019 C46 1.398(3) . ?
C019 C50 1.393(3) . ?
C46 H46 0.9500 . ?
C46 C47 1.385(3) . ?
C47 C48 1.390(3) . ?
C47 C51 1.498(3) . ?
C48 H48 0.9500 . ?
C48 C49 1.385(3) . ?
C49 C50 1.392(3) . ?
C49 C52 1.496(3) . ?
C50 H50 0.9500 . ?
C53 N10A 1.393(7) . ?
C54 H54A 0.9900 . ?
C54 H54B 0.9900 . ?
C54 C55 1.525(4) . ?
C55 H55A 0.9900 . ?
C55 H55B 0.9900 . ?
C57 C58 1.522(3) . ?
C57 C59 1.532(3) . ?
C57 C60 1.531(3) . ?
C58 H58A 0.9800 . ?
C58 H58B 0.9800 . ?
C58 H58C 0.9800 . ?
C59 H59A 0.9800 . ?
C59 H59B 0.9800 . ?
C59 H59C 0.9800 . ?
C60 H60A 0.9800 . ?
C60 H60B 0.9800 . ?
C60 H60C 0.9800 . ?
C61 H61A 0.9900 . ?
C61 H61B 0.9900 . ?
C61 C62 1.510(3) . ?
C62 C63 1.382(3) . ?
C62 C67 1.402(3) . ?
C63 H63 0.9500 . ?
C63 C64 1.384(3) . ?
C64 H64 0.9500 . ?
C64 C65 1.379(4) . ?
C65 H65 0.9500 . ?
C65 C66 1.373(4) . ?
C66 H66 0.9500 . ?
C66 C67 1.378(3) . ?
C67 H67 0.9500 . ?
C55A H55C 0.9900 . ?
C55A H55D 0.9900 . ?
C55A C54A 1.527(9) . ?
C54A H54C 0.9900 . ?
C54A H54D 0.9900 . ?
C54A N10A 1.454(8) . ?
N10A H10A 0.8800 . ?

loop_
_geom_hbond_atom_site_label_D
_geom_hbond_atom_site_label_H
_geom_hbond_atom_site_label_A
_geom_hbond_distance_DH
_geom_hbond_distance_HA
_geom_hbond_distance_DA
_geom_hbond_angle_DHA
_geom_hbond_site_symmetry_A
_geom_hbond_publ_flag
C15 H15A O2 0.98 2.45 3.057(3) 120.0 . yes
C38 H38A O4 0.98 2.47 3.083(3) 120.4 . yes
N10 H10 O2 0.88 2.12 2.927(3) 152.1 3_666 yes
C50 H50 O5 0.95 2.15 2.780(3) 122.6 . yes
C59 H59A O6 0.98 2.47 3.082(3) 120.3 . yes
C60 H60C O6 0.98 2.46 3.071(3) 120.3 . yes
N10A H10A O2 0.88 2.43 3.159(8) 140.1 3_666 yes
N2 H2 O4 0.86(3) 2.17(3) 2.959(2) 152(2) . yes
N1 H1 O4 0.89(3) 2.11(3) 2.952(2) 158(2) . yes
N9 H9 O2 0.83(2) 2.20(2) 2.984(2) 157(2) 3_666 yes
N12 H12 O5 0.90(3) 2.15(3) 3.044(2) 172(3) . yes
N4 H4 O1 0.79(3) 2.30(3) 3.093(2) 174(3) . yes
N5 H5A O6 0.84(3) 2.08(3) 2.900(2) 165(3) . yes
N8 H8 O3 0.87(3) 2.21(3) 3.064(2) 167(2) . yes

loop_
_geom_torsion_atom_site_label_1
_geom_torsion_atom_site_label_2
_geom_torsion_atom_site_label_3
_geom_torsion_atom_site_label_4
_geom_torsion
_geom_torsion_site_symmetry_1
_geom_torsion_site_symmetry_2
_geom_torsion_site_symmetry_3
_geom_torsion_site_symmetry_4
_geom_torsion_publ_flag
N2 C10 C11 N3 -161.18(17) . . . . ?
N3 C17 C18 C19 -22.8(3) . . . . ?
N3 C17 C18 C23 157.58(19) . . . . ?
C1 C2 C3 C4 -0.9(4) . . . . ?
C1 C2 C7 F1 134.8(2) . . . . ?
C1 C2 C7 F2 13.9(4) . . . . ?
C1 C2 C7 F3 -106.6(3) . . . . ?
C2 C1 C6 N1 -179.9(2) . . . . ?
C2 C1 C6 C5 0.5(3) . . . . ?
C2 C3 C4 C5 -0.2(3) . . . . ?
C2 C3 C4 C8 174.9(2) . . . . ?
C3 C2 C7 F1 -47.4(3) . . . . ?
C3 C2 C7 F2 -168.3(2) . . . . ?
C3 C2 C7 F3 71.2(3) . . . . ?
C3 C4 C5 C6 1.5(3) . . . . ?
C3 C4 C8 F4 32.6(3) . . . . ?
C3 C4 C8 F5 -86.7(3) . . . . ?
C3 C4 C8 F6 154.8(2) . . . . ?
C4 C5 C6 N1 178.8(2) . . . . ?
C4 C5 C6 C1 -1.6(3) . . . . ?
C5 C4 C8 F4 -152.1(2) . . . . ?
C5 C4 C8 F5 88.6(3) . . . . ?
C5 C4 C8 F6 -29.9(3) . . . . ?
C6 N1 C9 O1 7.1(4) . . . . ?
C6 N1 C9 N2 -172.6(2) . . . . ?
C6 C1 C2 C3 0.8(4) . . . . ?
C6 C1 C2 C7 178.5(2) . . . . ?
C7 C2 C3 C4 -178.7(2) . . . . ?
C8 C4 C5 C6 -173.7(2) . . . . ?
C9 N1 C6 C1 157.5(2) . . . . ?
C9 N1 C6 C5 -22.9(3) . . . . ?
C9 N2 C10 C11 75.7(2) . . . . ?
C10 N2 C9 O1 -5.0(3) . . . . ?
C10 N2 C9 N1 174.78(19) . . . . ?
C11 N3 C12 O2 161.0(2) . . . . ?
C11 N3 C12 N4 -19.6(3) . . . . ?
C11 N3 C17 C18 -79.5(2) . . . . ?
C12 N3 C11 C10 99.5(2) . . . . ?
C12 N3 C17 C18 86.8(2) . . . . ?
C12 N4 C13 C14 -176.2(2) . . . . ?
C12 N4 C13 C15 65.0(3) . . . . ?
C12 N4 C13 C16 -58.3(3) . . . . ?
C13 N4 C12 O2 -15.5(4) . . . . ?
C13 N4 C12 N3 165.1(2) . . . . ?
C17 N3 C11 C10 -94.8(2) . . . . ?
C17 N3 C12 O2 -4.3(3) . . . . ?
C17 N3 C12 N4 175.1(2) . . . . ?
C17 C18 C19 C20 -178.6(2) . . . . ?
C17 C18 C23 C22 -179.9(2) . . . . ?
C18 C19 C20 C21 -1.3(4) . . . . ?
C19 C18 C23 C22 0.4(3) . . . . ?
C19 C20 C21 C22 0.0(4) . . . . ?
C20 C21 C22 C23 1.5(4) . . . . ?
C21 C22 C23 C18 -1.7(4) . . . . ?
C23 C18 C19 C20 1.0(4) . . . . ?
N5 C01A C24 C25 178.5(2) . . . . ?
N5 C01A C28 C27 -179.2(2) . . . . ?
N6 C32 C33 N7 163.51(17) . . . . ?
N7 C39 C40 C41 158.45(18) . . . . ?
N7 C39 C40 C45 -22.2(3) . . . . ?
C01A N5 C31 O3 4.0(4) . . . . ?
C01A N5 C31 N6 -175.4(2) . . . . ?
C01A C24 C25 C26 1.0(3) . . . . ?
C01A C24 C25 C29 -176.3(2) . . . . ?
C24 C01A C28 C27 -0.7(3) . . . . ?
C24 C25 C26 C27 -1.2(3) . . . . ?
C24 C25 C29 F7 96.5(3) . . . . ?
C24 C25 C29 F8 -22.2(3) . . . . ?
C24 C25 C29 F9 -143.0(2) . . . . ?
C25 C26 C27 C28 0.4(3) . . . . ?
C25 C26 C27 C30 -177.1(2) . . . . ?
C26 C25 C29 F7 -80.8(3) . . . . ?
C26 C25 C29 F8 160.5(2) . . . . ?
C26 C25 C29 F9 39.7(3) . . . . ?
C26 C27 C28 C01A 0.5(3) . . . . ?
C26 C27 C30 F10 98.4(3) . . . . ?
C26 C27 C30 F11 -20.0(3) . . . . ?
C26 C27 C30 F12 -141.3(2) . . . . ?
C28 C01A C24 C25 -0.1(3) . . . . ?
C28 C27 C30 F10 -79.2(3) . . . . ?
C28 C27 C30 F11 162.4(2) . . . . ?
C28 C27 C30 F12 41.1(3) . . . . ?
C29 C25 C26 C27 176.1(2) . . . . ?
C30 C27 C28 C01A 178.1(2) . . . . ?
C31 N5 C01A C24 143.4(2) . . . . ?
C31 N5 C01A C28 -38.1(3) . . . . ?
C31 N6 C32 C33 -70.2(3) . . . . ?
C32 N6 C31 O3 1.9(3) . . . . ?
C32 N6 C31 N5 -178.7(2) . . . . ?
C33 N7 C34 O4 175.77(19) . . . . ?
C33 N7 C34 N8 -4.2(3) . . . . ?
C33 N7 C39 C40 -84.4(2) . . . . ?
C34 N7 C33 C32 -74.9(2) . . . . ?
C34 N7 C39 C40 97.8(2) . . . . ?
C34 N8 C35 C36 -62.8(3) . . . . ?
C34 N8 C35 C37 179.40(19) . . . . ?
C34 N8 C35 C38 62.1(3) . . . . ?
C35 N8 C34 O4 1.2(3) . . . . ?
C35 N8 C34 N7 -178.79(19) . . . . ?
C39 N7 C33 C32 107.4(2) . . . . ?
C39 N7 C34 O4 -6.5(3) . . . . ?
C39 N7 C34 N8 173.51(18) . . . . ?
C39 C40 C41 C42 -179.55(18) . . . . ?
C39 C40 C45 C44 179.44(19) . . . . ?
C40 C41 C42 C43 0.0(3) . . . . ?
C41 C40 C45 C44 -1.3(3) . . . . ?
C41 C42 C43 C44 -1.1(3) . . . . ?
C42 C43 C44 C45 0.9(3) . . . . ?
C43 C44 C45 C40 0.2(3) . . . . ?
C45 C40 C41 C42 1.1(3) . . . . ?
O5 C53 N10A C54A 7.2(12) . . . . ?
N9 C019 C46 C47 -179.4(2) . . . . ?
N9 C019 C50 C49 178.5(2) . . . . ?
N9 C53 N10A C54A 158.6(8) . . . . ?
N10 C54 C55 N11 159.1(2) . . . . ?
N11 C61 C62 C63 23.9(3) . . . . ?
N11 C61 C62 C67 -156.7(2) . . . . ?
N11 C55A C54A N10A -163.8(7) . . . . ?
C019 N9 C53 O5 7.6(4) . . . . ?
C019 N9 C53 N10 -178.1(2) . . . . ?
C019 N9 C53 N10A -141.2(5) . . . . ?
C019 C46 C47 C48 1.0(3) . . . . ?
C019 C46 C47 C51 -176.4(2) . . . . ?
C46 C019 C50 C49 -1.5(3) . . . . ?
C46 C47 C48 C49 -1.6(3) . . . . ?
C46 C47 C51 F13 87.9(3) . . . . ?
C46 C47 C51 F14 -32.4(3) . . . . ?
C46 C47 C51 F15 -151.9(2) . . . . ?
C47 C48 C49 C50 0.7(3) . . . . ?
C47 C48 C49 C52 179.4(2) . . . . ?
C48 C47 C51 F13 -89.6(3) . . . . ?
C48 C47 C51 F14 150.2(2) . . . . ?
C48 C47 C51 F15 30.6(3) . . . . ?
C48 C49 C50 C019 0.8(4) . . . . ?
C48 C49 C52 F16 25.8(3) . . . . ?
C48 C49 C52 F17 -94.7(3) . . . . ?
C48 C49 C52 F18 145.4(2) . . . . ?
C50 C019 C46 C47 0.6(3) . . . . ?
C50 C49 C52 F16 -155.5(2) . . . . ?
C50 C49 C52 F17 84.1(3) . . . . ?
C50 C49 C52 F18 -35.9(3) . . . . ?
C51 C47 C48 C49 175.8(2) . . . . ?
C52 C49 C50 C019 -177.9(2) . . . . ?
C53 N9 C019 C46 170.4(2) . . . . ?
C53 N9 C019 C50 -9.6(4) . . . . ?
C53 N10 C54 C55 -72.3(4) . . . . ?
C54 N10 C53 O5 0.0(5) . . . . ?
C54 N10 C53 N9 -174.4(3) . . . . ?
C55 N11 C56 O6 -150.4(2) . . . . ?
C55 N11 C56 N12 29.6(3) . . . . ?
C55 N11 C61 C62 67.2(3) . . . . ?
C56 N11 C55 C54 -106.5(3) . . . . ?
C56 N11 C61 C62 -90.1(3) . . . . ?
C56 N11 C55A C54A 96.3(7) . . . . ?
C56 N12 C57 C58 173.4(2) . . . . ?
C56 N12 C57 C59 55.5(3) . . . . ?
C56 N12 C57 C60 -67.5(3) . . . . ?
C57 N12 C56 O6 16.2(4) . . . . ?
C57 N12 C56 N11 -163.8(2) . . . . ?
C61 N11 C55 C54 96.9(3) . . . . ?
C61 N11 C56 O6 6.0(4) . . . . ?
C61 N11 C56 N12 -174.0(2) . . . . ?
C61 N11 C55A C54A -107.9(6) . . . . ?
C61 C62 C63 C64 179.6(2) . . . . ?
C61 C62 C67 C66 -179.4(2) . . . . ?
C62 C63 C64 C65 0.0(3) . . . . ?
C63 C62 C67 C66 0.1(3) . . . . ?
C63 C64 C65 C66 -0.5(4) . . . . ?
C64 C65 C66 C67 0.7(4) . . . . ?
C65 C66 C67 C62 -0.5(4) . . . . ?
C67 C62 C63 C64 0.2(3) . . . . ?
C55A N11 C56 O6 161.3(5) . . . . ?
C55A N11 C56 N12 -18.7(6) . . . . ?
C55A N11 C61 C62 112.9(5) . . . . ?
C55A C54A N10A C53 65.7(13) . . . . ?
